data_7034200
loop_
_publ_author_name
'Lee, Seon Gye'
'Choi, Keun-Young'
'Kim, Yong-Joo'
'Park, SuJin'
'Lee, Soon W.'

_publ_section_title
;
 Cyclic tetramers of a five-membered palladacycle based on a
 head-to-tail-linked isocyanate dimer and their reactivity in
 cyclotrimerization of isocyanates.
;
_journal_issue 14
_journal_name_full 'Dalton transactions (Cambridge, England : 2003)'
_journal_page_first 6537
_journal_page_last 6545
_journal_paper_doi 10.1039/c5dt00534e
_journal_volume 44
_journal_year 2015
_chemical_formula_moiety 'C24 H32 Cl2 N2 O2 P2 Pd, C H2 Cl2'
_chemical_formula_sum 'C25 H34 Cl4 N2 O2 P2 Pd'
_chemical_formula_weight 704.68
_chemical_name_systematic
; 
 ? 
;
_space_group_IT_number 14
_symmetry_cell_setting monoclinic
_symmetry_space_group_name_Hall '-P 2yn'
_symmetry_space_group_name_H-M 'P 1 21/n 1'
_atom_sites_solution_hydrogens geom
_atom_sites_solution_primary direct
_atom_sites_solution_secondary difmap
_audit_creation_method SHELXL-97
_audit_update_record
;
2014-12-04 deposited with the CCDC.
2015-02-26 downloaded from the CCDC.
;
_cell_angle_alpha 90.00
_cell_angle_beta 99.048(2)
_cell_angle_gamma 90.00
_cell_formula_units_Z 4
_cell_length_a 13.1299(9)
_cell_length_b 11.2538(8)
_cell_length_c 20.6433(14)
_cell_measurement_reflns_used 5283
_cell_measurement_temperature 200(2)
_cell_measurement_theta_max 28.29
_cell_measurement_theta_min 2.69
_cell_volume 3012.3(4)
_computing_cell_refinement 'Bruker SMART'
_computing_data_collection 'Bruker SMART'
_computing_data_reduction 'Bruker SAINT'
_computing_molecular_graphics 'Bruker SHELXTL'
_computing_publication_material 'Bruker SHELXTL'
_computing_structure_refinement 'Bruker SHELXTL'
_computing_structure_solution 'Bruker SHELXTL'
_diffrn_ambient_temperature 200(2)
_diffrn_measured_fraction_theta_full 0.983
_diffrn_measured_fraction_theta_max 0.983
_diffrn_measurement_device_type 'CCD area detector'
_diffrn_measurement_method 'phi and omega scans'
_diffrn_radiation_monochromator graphite
_diffrn_radiation_source 'sealed tube'
_diffrn_radiation_type MoK\a
_diffrn_radiation_wavelength 0.71073
_diffrn_reflns_av_R_equivalents 0.0418
_diffrn_reflns_av_sigmaI/netI 0.0566
_diffrn_reflns_limit_h_max 17
_diffrn_reflns_limit_h_min -17
_diffrn_reflns_limit_k_max 15
_diffrn_reflns_limit_k_min -11
_diffrn_reflns_limit_l_max 24
_diffrn_reflns_limit_l_min -27
_diffrn_reflns_number 21550
_diffrn_reflns_theta_full 28.30
_diffrn_reflns_theta_max 28.30
_diffrn_reflns_theta_min 1.99
_exptl_absorpt_coefficient_mu 1.103
_exptl_absorpt_correction_T_max 0.8790
_exptl_absorpt_correction_T_min 0.7404
_exptl_absorpt_correction_type multi-scan
_exptl_absorpt_process_details '(SADABS; Sheldrick, 1996)'
_exptl_crystal_colour Colorless
_exptl_crystal_density_diffrn 1.554
_exptl_crystal_density_method 'not measured'
_exptl_crystal_description Block
_exptl_crystal_F_000 1432
_exptl_crystal_size_max 0.29
_exptl_crystal_size_mid 0.19
_exptl_crystal_size_min 0.12
_refine_diff_density_max 0.794
_refine_diff_density_min -1.142
_refine_diff_density_rms 0.109
_refine_ls_extinction_method none
_refine_ls_goodness_of_fit_ref 1.002
_refine_ls_hydrogen_treatment constr
_refine_ls_matrix_type full
_refine_ls_number_parameters 325
_refine_ls_number_reflns 7352
_refine_ls_number_restraints 0
_refine_ls_restrained_S_all 1.002
_refine_ls_R_factor_all 0.0684
_refine_ls_R_factor_gt 0.0314
_refine_ls_shift/su_max 0.002
_refine_ls_shift/su_mean 0.000
_refine_ls_structure_factor_coef Fsqd
_refine_ls_weighting_details 'calc w=1/[\s^2^(Fo^2^)+(0.0325P)^2^+0.0000P] where P=(Fo^2^+2Fc^2^)/3'
_refine_ls_weighting_scheme calc
_refine_ls_wR_factor_gt 0.0647
_refine_ls_wR_factor_ref 0.0807
_reflns_number_gt 5087
_reflns_number_total 7352
_reflns_threshold_expression >2sigma(I)
_cod_data_source_file c5dt00534e1.cif
_cod_data_source_block lsg278
_cod_depositor_comments
;
The following automatic conversions were performed:

'_symmetry_cell_setting' value 'Monoclinic' changed to 'monoclinic'
according to
/usr/data/users/saulius/crontab/automatic-downloads/rss-feeds/RSC/lib/dictionaries/cif_core.dic
dictionary named 'cif_core.dic' version 2.4.2 from 2011-04-26.

Automatic conversion script
Id: cif_fix_values 3086 2015-02-26 13:12:21Z robertas 

 Adding full bibliography for 7034198--7034200.cif.
;
_cod_original_sg_symbol_H-M 'P2(1)/n  '
_cod_database_code 7034200

loop_
_symmetry_equiv_pos_as_xyz
'x, y, z'
'-x+1/2, y+1/2, -z+1/2'
'-x, -y, -z'
'x-1/2, -y-1/2, z-1/2'

loop_
_atom_site_label
_atom_site_type_symbol
_atom_site_fract_x
_atom_site_fract_y
_atom_site_fract_z
_atom_site_U_iso_or_equiv
_atom_site_adp_type
_atom_site_occupancy
_atom_site_symmetry_multiplicity
_atom_site_calc_flag
_atom_site_refinement_flags
Pd1 Pd 0.715852(15) 0.286927(19) 0.837488(9) 0.02623(7) Uani 1 1 d .
Cl1 Cl 1.31530(6) 0.59412(8) 0.81808(4) 0.0507(2) Uani 1 1 d .
Cl2 Cl 0.78555(7) -0.05513(9) 1.14553(4) 0.0588(2) Uani 1 1 d .
Cl3 Cl 0.78819(7) 0.52149(8) 0.95993(4) 0.0559(2) Uani 1 1 d .
Cl4 Cl 0.69053(7) 0.75285(8) 0.96254(4) 0.0589(2) Uani 1 1 d .
P1 P 0.60961(5) 0.34245(7) 0.74645(3) 0.03165(17) Uani 1 1 d .
P2 P 0.57394(5) 0.17918(7) 0.86340(3) 0.02831(16) Uani 1 1 d .
O1 O 0.84182(15) 0.4387(2) 0.76220(9) 0.0500(6) Uani 1 1 d .
O2 O 1.00525(14) 0.25818(18) 0.94587(9) 0.0407(5) Uani 1 1 d .
N1 N 0.92862(16) 0.3444(2) 0.85038(10) 0.0289(5) Uani 1 1 d .
N2 N 0.82939(16) 0.24137(19) 0.91378(10) 0.0277(5) Uani 1 1 d .
C1 C 0.8374(2) 0.3724(3) 0.80842(12) 0.0312(6) Uani 1 1 d .
C2 C 0.9249(2) 0.2766(2) 0.90774(12) 0.0287(6) Uani 1 1 d .
C3 C 1.0240(2) 0.4025(2) 0.84307(12) 0.0298(6) Uani 1 1 d .
C4 C 1.0867(2) 0.3562(3) 0.80150(14) 0.0377(7) Uani 1 1 d .
H4A H 1.0679 0.2848 0.7781 0.045 Uiso 1 1 calc R
C5 C 1.1775(2) 0.4144(3) 0.79408(14) 0.0407(7) Uani 1 1 d .
H5A H 1.2213 0.3832 0.7657 0.049 Uiso 1 1 calc R
C6 C 1.2032(2) 0.5177(3) 0.82825(13) 0.0323(6) Uani 1 1 d .
C7 C 1.1413(2) 0.5639(3) 0.87003(13) 0.0361(7) Uani 1 1 d .
H7A H 1.1598 0.6354 0.8934 0.043 Uiso 1 1 calc R
C8 C 1.0517(2) 0.5044(3) 0.87740(13) 0.0344(6) Uani 1 1 d .
H8A H 1.0089 0.5347 0.9066 0.041 Uiso 1 1 calc R
C9 C 0.81937(19) 0.1705(2) 0.96933(12) 0.0260(6) Uani 1 1 d .
C10 C 0.8701(2) 0.0633(2) 0.98016(13) 0.0319(6) Uani 1 1 d .
H10A H 0.9135 0.0375 0.9502 0.038 Uiso 1 1 calc R
C11 C 0.8594(2) -0.0078(3) 1.03355(14) 0.0377(7) Uani 1 1 d .
H11A H 0.8944 -0.0818 1.0400 0.045 Uiso 1 1 calc R
C12 C 0.7969(2) 0.0313(3) 1.07704(13) 0.0356(7) Uani 1 1 d .
C13 C 0.7452(2) 0.1376(3) 1.06759(13) 0.0339(6) Uani 1 1 d .
H13A H 0.7018 0.1631 1.0976 0.041 Uiso 1 1 calc R
C14 C 0.7570(2) 0.2076(2) 1.01352(12) 0.0296(6) Uani 1 1 d .
H14A H 0.7218 0.2815 1.0070 0.036 Uiso 1 1 calc R
C15 C 0.4770(2) 0.3024(3) 0.75488(13) 0.0348(7) Uani 1 1 d .
H15A H 0.4476 0.3638 0.7809 0.042 Uiso 1 1 calc R
H15B H 0.4340 0.2985 0.7110 0.042 Uiso 1 1 calc R
C16 C 0.4764(2) 0.1822(3) 0.78888(13) 0.0357(7) Uani 1 1 d .
H16A H 0.4913 0.1186 0.7586 0.043 Uiso 1 1 calc R
H16B H 0.4073 0.1672 0.8007 0.043 Uiso 1 1 calc R
C17 C 0.6059(2) 0.4995(3) 0.72439(14) 0.0441(8) Uani 1 1 d .
H17A H 0.6682 0.5192 0.7051 0.053 Uiso 1 1 calc R
H17B H 0.5449 0.5143 0.6905 0.053 Uiso 1 1 calc R
C18 C 0.6008(3) 0.5807(3) 0.78244(17) 0.0571(9) Uani 1 1 d .
H18A H 0.5991 0.6637 0.7679 0.086 Uiso 1 1 calc R
H18B H 0.6616 0.5678 0.8158 0.086 Uiso 1 1 calc R
H18C H 0.5383 0.5632 0.8012 0.086 Uiso 1 1 calc R
C19 C 0.6358(2) 0.2621(3) 0.67459(13) 0.0430(8) Uani 1 1 d .
H19A H 0.7076 0.2794 0.6684 0.052 Uiso 1 1 calc R
H19B H 0.6316 0.1759 0.6834 0.052 Uiso 1 1 calc R
C20 C 0.5646(3) 0.2898(3) 0.61073(14) 0.0475(8) Uani 1 1 d .
H20A H 0.5846 0.2415 0.5752 0.071 Uiso 1 1 calc R
H20B H 0.5701 0.3742 0.6002 0.071 Uiso 1 1 calc R
H20C H 0.4933 0.2714 0.6157 0.071 Uiso 1 1 calc R
C21 C 0.5947(2) 0.0220(3) 0.88167(14) 0.0366(7) Uani 1 1 d .
H21A H 0.6274 -0.0142 0.8464 0.044 Uiso 1 1 calc R
H21B H 0.6440 0.0147 0.9230 0.044 Uiso 1 1 calc R
C22 C 0.4978(2) -0.0496(3) 0.88862(16) 0.0525(9) Uani 1 1 d .
H22A H 0.5168 -0.1325 0.8986 0.079 Uiso 1 1 calc R
H22B H 0.4492 -0.0458 0.8474 0.079 Uiso 1 1 calc R
H22C H 0.4654 -0.0161 0.9242 0.079 Uiso 1 1 calc R
C23 C 0.5068(2) 0.2346(3) 0.92885(14) 0.0387(7) Uani 1 1 d .
H23A H 0.4364 0.2005 0.9225 0.046 Uiso 1 1 calc R
H23B H 0.5435 0.2052 0.9714 0.046 Uiso 1 1 calc R
C24 C 0.4983(3) 0.3681(3) 0.93250(17) 0.0580(10) Uani 1 1 d .
H24A H 0.4613 0.3896 0.9685 0.087 Uiso 1 1 calc R
H24B H 0.4606 0.3983 0.8910 0.087 Uiso 1 1 calc R
H24C H 0.5675 0.4030 0.9404 0.087 Uiso 1 1 calc R
C25 C 0.7696(2) 0.6465(3) 1.00814(14) 0.0417(7) Uani 1 1 d .
H25A H 0.7374 0.6211 1.0461 0.050 Uiso 1 1 calc R
H25B H 0.8373 0.6826 1.0251 0.050 Uiso 1 1 calc R

loop_
_atom_site_aniso_label
_atom_site_aniso_U_11
_atom_site_aniso_U_22
_atom_site_aniso_U_33
_atom_site_aniso_U_23
_atom_site_aniso_U_13
_atom_site_aniso_U_12
Pd1 0.02232(11) 0.03269(13) 0.02332(11) 0.00327(9) 0.00250(8) -0.00099(9)
Cl1 0.0350(4) 0.0591(5) 0.0601(5) 0.0006(4) 0.0138(4) -0.0163(4)
Cl2 0.0571(5) 0.0689(6) 0.0521(5) 0.0332(4) 0.0141(4) 0.0034(4)
Cl3 0.0675(6) 0.0432(5) 0.0553(5) -0.0053(4) 0.0046(4) 0.0009(4)
Cl4 0.0513(5) 0.0599(6) 0.0669(5) 0.0161(5) 0.0135(4) 0.0166(4)
P1 0.0253(4) 0.0419(4) 0.0269(3) 0.0073(3) 0.0015(3) -0.0001(3)
P2 0.0245(4) 0.0344(4) 0.0260(3) 0.0017(3) 0.0038(3) -0.0025(3)
O1 0.0318(12) 0.0756(16) 0.0413(11) 0.0303(12) 0.0022(9) -0.0074(11)
O2 0.0268(11) 0.0499(13) 0.0422(11) 0.0157(10) -0.0048(9) -0.0050(9)
N1 0.0224(11) 0.0349(13) 0.0287(11) 0.0074(10) 0.0019(9) -0.0036(10)
N2 0.0250(12) 0.0335(12) 0.0236(10) 0.0048(10) 0.0003(9) -0.0005(10)
C1 0.0249(14) 0.0410(17) 0.0277(13) 0.0009(13) 0.0038(11) 0.0000(12)
C2 0.0292(15) 0.0264(14) 0.0297(13) 0.0017(11) 0.0020(11) -0.0019(12)
C3 0.0249(14) 0.0349(16) 0.0291(13) 0.0070(12) 0.0025(11) -0.0012(12)
C4 0.0322(16) 0.0365(17) 0.0448(16) -0.0060(14) 0.0075(13) -0.0062(13)
C5 0.0351(17) 0.0483(19) 0.0417(16) -0.0030(15) 0.0153(14) -0.0011(14)
C6 0.0218(14) 0.0377(17) 0.0367(15) 0.0080(13) 0.0026(12) -0.0049(12)
C7 0.0346(16) 0.0390(17) 0.0343(14) -0.0017(13) 0.0042(12) -0.0084(13)
C8 0.0306(16) 0.0390(17) 0.0345(15) -0.0006(13) 0.0079(12) -0.0017(13)
C9 0.0239(13) 0.0290(14) 0.0236(12) 0.0002(11) -0.0008(10) -0.0053(11)
C10 0.0292(15) 0.0340(16) 0.0333(14) 0.0011(12) 0.0074(12) -0.0013(12)
C11 0.0320(16) 0.0310(16) 0.0480(17) 0.0073(14) -0.0001(13) -0.0003(13)
C12 0.0302(15) 0.0411(17) 0.0342(15) 0.0110(13) 0.0008(12) -0.0081(13)
C13 0.0340(16) 0.0391(17) 0.0295(14) 0.0012(13) 0.0076(12) -0.0034(13)
C14 0.0286(14) 0.0300(15) 0.0294(13) -0.0005(12) 0.0019(11) 0.0000(12)
C15 0.0262(15) 0.0462(18) 0.0315(14) 0.0040(13) 0.0028(12) -0.0006(13)
C16 0.0290(15) 0.0464(18) 0.0305(14) 0.0035(13) 0.0011(12) -0.0063(13)
C17 0.0365(17) 0.0458(19) 0.0473(18) 0.0155(16) -0.0021(14) 0.0028(14)
C18 0.048(2) 0.043(2) 0.079(2) 0.0099(19) 0.0072(18) 0.0032(16)
C19 0.0382(18) 0.062(2) 0.0306(15) 0.0030(15) 0.0093(13) 0.0043(16)
C20 0.052(2) 0.056(2) 0.0322(15) 0.0084(15) 0.0006(14) -0.0053(17)
C21 0.0337(16) 0.0363(17) 0.0388(15) 0.0029(13) 0.0031(13) -0.0004(13)
C22 0.044(2) 0.0433(19) 0.066(2) 0.0139(17) -0.0035(16) -0.0093(15)
C23 0.0329(16) 0.0493(19) 0.0358(15) -0.0029(14) 0.0112(13) -0.0025(14)
C24 0.061(2) 0.058(2) 0.060(2) -0.0134(19) 0.0251(19) 0.0059(18)
C25 0.0401(18) 0.0453(19) 0.0390(16) 0.0031(14) 0.0043(14) 0.0005(15)

loop_
_atom_type_symbol
_atom_type_description
_atom_type_scat_dispersion_real
_atom_type_scat_dispersion_imag
_atom_type_scat_source
C C 0.0033 0.0016 'International Tables Vol C Tables 4.2.6.8 and 6.1.1.4'
H H 0.0000 0.0000 'International Tables Vol C Tables 4.2.6.8 and 6.1.1.4'
N N 0.0061 0.0033 'International Tables Vol C Tables 4.2.6.8 and 6.1.1.4'
O O 0.0106 0.0060 'International Tables Vol C Tables 4.2.6.8 and 6.1.1.4'
P P 0.1023 0.0942 'International Tables Vol C Tables 4.2.6.8 and 6.1.1.4'
Cl Cl 0.1484 0.1585 'International Tables Vol C Tables 4.2.6.8 and 6.1.1.4'
Pd Pd -0.9988 1.0072 'International Tables Vol C Tables 4.2.6.8 and 6.1.1.4'

loop_
_geom_angle_atom_site_label_1
_geom_angle_atom_site_label_2
_geom_angle_atom_site_label_3
_geom_angle
C1 Pd1 N2 80.55(10)
C1 Pd1 P1 91.97(8)
N2 Pd1 P1 172.10(6)
C1 Pd1 P2 175.45(8)
N2 Pd1 P2 101.65(6)
P1 Pd1 P2 85.63(3)
C19 P1 C17 106.26(15)
C19 P1 C15 105.08(14)
C17 P1 C15 105.84(14)
C19 P1 Pd1 111.86(10)
C17 P1 Pd1 117.86(10)
C15 P1 Pd1 109.06(9)
C21 P2 C23 104.56(13)
C21 P2 C16 104.65(14)
C23 P2 C16 104.94(14)
C21 P2 Pd1 116.72(10)
C23 P2 Pd1 118.77(10)
C16 P2 Pd1 105.78(9)
C1 N1 C2 120.0(2)
C1 N1 C3 120.4(2)
C2 N1 C3 118.5(2)
C2 N2 C9 116.6(2)
C2 N2 Pd1 115.56(17)
C9 N2 Pd1 127.63(16)
O1 C1 N1 118.7(2)
O1 C1 Pd1 131.1(2)
N1 C1 Pd1 110.26(18)
O2 C2 N2 127.7(2)
O2 C2 N1 119.2(2)
N2 C2 N1 113.1(2)
C8 C3 C4 120.2(3)
C8 C3 N1 119.4(2)
C4 C3 N1 120.4(3)
C3 C4 C5 119.7(3)
C6 C5 C4 119.2(3)
C5 C6 C7 121.3(3)
C5 C6 Cl1 119.9(2)
C7 C6 Cl1 118.8(2)
C6 C7 C8 118.8(3)
C3 C8 C7 120.7(3)
C10 C9 C14 118.6(2)
C10 C9 N2 121.2(2)
C14 C9 N2 120.2(2)
C9 C10 C11 121.8(3)
C12 C11 C10 118.6(3)
C13 C12 C11 121.1(3)
C13 C12 Cl2 119.8(2)
C11 C12 Cl2 119.1(2)
C12 C13 C14 119.4(3)
C9 C14 C13 120.6(3)
C16 C15 P1 109.57(19)
C15 C16 P2 110.37(19)
C18 C17 P1 112.9(2)
C20 C19 P1 115.8(2)
C22 C21 P2 115.5(2)
C24 C23 P2 115.0(2)
Cl4 C25 Cl3 111.34(16)

loop_
_geom_bond_atom_site_label_1
_geom_bond_atom_site_label_2
_geom_bond_distance
Pd1 C1 2.032(3)
Pd1 N2 2.056(2)
Pd1 P1 2.2458(7)
Pd1 P2 2.3541(7)
Cl1 C6 1.746(3)
Cl2 C12 1.742(3)
Cl3 C25 1.762(3)
Cl4 C25 1.758(3)
P1 C19 1.816(3)
P1 C17 1.824(3)
P1 C15 1.833(3)
P2 C21 1.820(3)
P2 C23 1.835(3)
P2 C16 1.840(3)
O1 C1 1.220(3)
O2 C2 1.230(3)
N1 C1 1.400(3)
N1 C2 1.416(3)
N1 C3 1.442(3)
N2 C2 1.340(3)
N2 C9 1.420(3)
C3 C8 1.367(4)
C3 C4 1.382(4)
C4 C5 1.390(4)
C5 C6 1.374(4)
C6 C7 1.378(4)
C7 C8 1.382(4)
C9 C10 1.379(4)
C9 C14 1.383(4)
C10 C11 1.387(4)
C11 C12 1.380(4)
C12 C13 1.374(4)
C13 C14 1.395(4)
C15 C16 1.525(4)
C17 C18 1.517(4)
C19 C20 1.524(4)
C21 C22 1.531(4)
C23 C24 1.509(4)
